data_1570406
loop_
_publ_author_name
'Marrett, Joseph M.'
'Titi, Hatem M.'
'Teoh, Yong'
'Fri&#x161;&#x10d;i&#x107;, Tomislav'

_publ_section_title
;
 Supramolecular "baking powder": a hexameric halogen-bonded phosphonium
 salt cage encapsulates and functionalises small-molecule carbonyl
 compounds.
;
_journal_issue 1
_journal_name_full 'Chemical science'
_journal_page_first 298
_journal_page_last 306
_journal_paper_doi 10.1039/d2sc04615f
_journal_volume 15
_journal_year 2023
_chemical_formula_sum 'C19 H17 I2 P'
_chemical_formula_weight 530.09
_chemical_name_systematic '(iodomethyl)(triphenyl)phosphanium iodide'
_space_group_crystal_system orthorhombic
_space_group_IT_number 29
_space_group_name_Hall 'P 2c -2ac'
_space_group_name_H-M_alt 'P c a 21'
_atom_sites_solution_hydrogens geom
_atom_sites_solution_primary iterative
_atom_sites_solution_secondary difmap
_audit_creation_method SHELXL-2017/1
_audit_update_record
;
2021-11-26 deposited with the CCDC.	2023-11-21 downloaded from the CCDC.
;
_cell_angle_alpha 90
_cell_angle_beta 90
_cell_angle_gamma 90
_cell_formula_units_Z 8
_cell_length_a 14.8074(2)
_cell_length_b 12.4892(2)
_cell_length_c 20.5366(3)
_cell_measurement_reflns_used 7242
_cell_measurement_temperature 298(2)
_cell_measurement_theta_max 72.465
_cell_measurement_theta_min 3.539
_cell_volume 3797.89(10)
_computing_cell_refinement 'Bruker APEX3'
_computing_data_collection 'Bruker APEX3'
_computing_data_reduction 'Bruker APEX3'
_computing_publication_material 'enCIFer 2020.2.0'
_computing_structure_refinement 'SHELXL-2017/1 (Sheldrick, 2017)'
_computing_structure_solution 'SHELXT 2014/5 (Sheldrick, 2014)'
_diffrn_ambient_temperature 298(2)
_diffrn_measured_fraction_theta_full 0.997
_diffrn_measured_fraction_theta_max 0.996
_diffrn_measurement_device_type 'Bruker AXS D8'
_diffrn_measurement_method '\f and \w scans'
_diffrn_radiation_type CuK\a
_diffrn_radiation_wavelength 1.54178
_diffrn_reflns_av_R_equivalents 0.0464
_diffrn_reflns_av_unetI/netI 0.0242
_diffrn_reflns_Laue_measured_fraction_full 0.997
_diffrn_reflns_Laue_measured_fraction_max 0.996
_diffrn_reflns_limit_h_max 18
_diffrn_reflns_limit_h_min -16
_diffrn_reflns_limit_k_max 15
_diffrn_reflns_limit_k_min -15
_diffrn_reflns_limit_l_max 25
_diffrn_reflns_limit_l_min -25
_diffrn_reflns_number 76797
_diffrn_reflns_point_group_measured_fraction_full 0.997
_diffrn_reflns_point_group_measured_fraction_max 0.997
_diffrn_reflns_theta_full 67.679
_diffrn_reflns_theta_max 72.465
_diffrn_reflns_theta_min 3.539
_exptl_absorpt_coefficient_mu 26.752
_exptl_absorpt_correction_T_max 0.7536
_exptl_absorpt_correction_T_min 0.2337
_exptl_absorpt_correction_type multi-scan
_exptl_absorpt_process_details 'Bruker AXScalle'
_exptl_crystal_colour colorless
_exptl_crystal_density_diffrn 1.854
_exptl_crystal_density_method 'not measured'
_exptl_crystal_description block
_exptl_crystal_F_000 2016
_exptl_crystal_size_max 0.311
_exptl_crystal_size_mid 0.212
_exptl_crystal_size_min 0.208
_refine_diff_density_max 0.946
_refine_diff_density_min -0.751
_refine_diff_density_rms 0.064
_refine_ls_abs_structure_details
;
 Refined as an inversion twin.
;
_refine_ls_abs_structure_Flack 0.479(6)
_refine_ls_extinction_method none
_refine_ls_goodness_of_fit_ref 1.054
_refine_ls_hydrogen_treatment constr
_refine_ls_matrix_type full
_refine_ls_number_parameters 398
_refine_ls_number_reflns 7463
_refine_ls_number_restraints 25
_refine_ls_restrained_S_all 1.067
_refine_ls_R_factor_all 0.0232
_refine_ls_R_factor_gt 0.0221
_refine_ls_shift/su_max 0.001
_refine_ls_shift/su_mean 0.000
_refine_ls_structure_factor_coef Fsqd
_refine_ls_weighting_details 'w=1/[\s^2^(Fo^2^)+(0.0202P)^2^+3.1889P] where P=(Fo^2^+2Fc^2^)/3'
_refine_ls_weighting_scheme calc
_refine_ls_wR_factor_gt 0.0527
_refine_ls_wR_factor_ref 0.0538
_reflns_Friedel_coverage 0.942
_reflns_Friedel_fraction_full 0.998
_reflns_Friedel_fraction_max 0.997
_reflns_number_gt 7242
_reflns_number_total 7463
_reflns_threshold_expression 'I > 2\s(I)'
_cod_data_source_file d2sc04615f2.cif
_cod_data_source_block 4
_cod_depositor_comments 'Adding full bibliography for 1570391--1570408.cif.'
_cod_database_code 1570406
_shelx_shelxl_version_number 2017/1
_shelx_space_group_comment
;
The symmetry employed for this shelxl refinement is uniquely defined
by the following loop, which should always be used as a source of
symmetry information in preference to the above space-group names.
They are only intended as comments.
;
_shelx_estimated_absorpt_t_min 0.044
_shelx_estimated_absorpt_t_max 0.072

loop_
_space_group_symop_operation_xyz
'x, y, z'
'-x, -y, z+1/2'
'x+1/2, -y, z'
'-x+1/2, y, z+1/2'

loop_
_atom_site_label
_atom_site_type_symbol
_atom_site_fract_x
_atom_site_fract_y
_atom_site_fract_z
_atom_site_U_iso_or_equiv
_atom_site_adp_type
_atom_site_occupancy
_atom_site_site_symmetry_order
_atom_site_calc_flag
_atom_site_refinement_flags_posn
_atom_site_refinement_flags_adp
_atom_site_refinement_flags_occupancy
_atom_site_disorder_assembly
_atom_site_disorder_group
P1A P 0.38919(9) 0.44592(10) 0.62351(6) 0.0368(3) Uani 1 1 d . . . . .
C2A C 0.2890(4) 0.3774(4) 0.5975(3) 0.0412(11) Uani 1 1 d . . . . .
P1B P 0.63947(10) -0.06477(11) 0.36807(7) 0.0407(3) Uani 1 1 d . . . . .
C3A C 0.2376(4) 0.3183(5) 0.6413(3) 0.0532(14) Uani 1 1 d . . . . .
H3A H 0.254162 0.313815 0.684878 0.064 Uiso 1 1 calc R U . . .
C2B C 0.6177(4) 0.0731(5) 0.3529(3) 0.0455(13) Uani 1 1 d . . . . .
C4A C 0.1614(4) 0.2662(6) 0.6187(4) 0.0618(17) Uani 1 1 d . . . . .
H4A H 0.126286 0.226526 0.647456 0.074 Uiso 1 1 calc R U . . .
C3B C 0.5327(5) 0.1072(5) 0.3329(4) 0.0576(15) Uani 1 1 d . . . . .
H3B H 0.484846 0.059070 0.331185 0.069 Uiso 1 1 calc R U . . .
C5A C 0.1368(4) 0.2725(6) 0.5537(4) 0.0588(16) Uani 1 1 d . . . . .
H5A H 0.085966 0.236062 0.539048 0.071 Uiso 1 1 calc R U . . .
C4B C 0.5197(6) 0.2127(6) 0.3157(4) 0.0693(19) Uani 1 1 d . . . . .
H4B H 0.462583 0.236184 0.303288 0.083 Uiso 1 1 calc R U . . .
C6A C 0.1869(4) 0.3319(6) 0.5111(3) 0.0603(17) Uani 1 1 d . . . . .
H00D H 0.169273 0.336969 0.467724 0.072 Uiso 1 1 calc R U . . .
C5B C 0.5907(6) 0.2833(6) 0.3167(4) 0.071(2) Uani 1 1 d . . . . .
H5B H 0.581394 0.354309 0.304784 0.086 Uiso 1 1 calc R U . . .
C7A C 0.2636(5) 0.3846(6) 0.5322(3) 0.0540(14) Uani 1 1 d . . . . .
H7A H 0.298020 0.424441 0.503152 0.065 Uiso 1 1 calc R U . . .
C6B C 0.6757(6) 0.2502(5) 0.3351(4) 0.0627(17) Uani 1 1 d . . . . .
H6B H 0.723798 0.298058 0.334745 0.075 Uiso 1 1 calc R U . . .
C8A C 0.3638(4) 0.5855(4) 0.6347(3) 0.0396(11) Uani 1 1 d . . . . .
C7B C 0.6889(5) 0.1457(5) 0.3542(3) 0.0536(14) Uani 1 1 d . . . . .
H7B H 0.745719 0.123562 0.367965 0.064 Uiso 1 1 calc R U . . .
C9A C 0.2764(4) 0.6160(5) 0.6505(4) 0.0567(15) Uani 1 1 d . . . . .
H9A H 0.230686 0.565062 0.652673 0.068 Uiso 1 1 calc R U . . .
C8B C 0.5382(4) -0.1314(4) 0.3956(3) 0.0432(12) Uani 1 1 d . . . . .
C11A C 0.2575(5) 0.7217(6) 0.6629(4) 0.0685(19) Uani 1 1 d . . . . .
H11A H 0.199095 0.742708 0.673545 0.082 Uiso 1 1 calc R U . . .
C10B C 0.4173(5) -0.1470(7) 0.4733(4) 0.0666(19) Uani 1 1 d . . . . .
H10B H 0.386841 -0.120856 0.509570 0.080 Uiso 1 1 calc R U . . .
C9B C 0.4918(5) -0.0930(6) 0.4491(4) 0.0642(18) Uani 1 1 d . . . . .
H9B H 0.510818 -0.030109 0.469142 0.077 Uiso 1 1 calc R U . . .
C12A C 0.3259(5) 0.7966(5) 0.6594(4) 0.0647(18) Uani 1 1 d . . . . .
H12A H 0.312989 0.868261 0.667441 0.078 Uiso 1 1 calc R U . . .
C11B C 0.3893(5) -0.2376(6) 0.4441(4) 0.070(2) Uani 1 1 d . . . . .
H11 H 0.338454 -0.272868 0.459821 0.084 Uiso 1 1 calc R U . . .
C13A C 0.4119(5) 0.7672(5) 0.6444(4) 0.0586(16) Uani 1 1 d . . . . .
H00C H 0.457281 0.818629 0.642526 0.070 Uiso 1 1 calc R U . . .
C12B C 0.4345(6) -0.2783(7) 0.3917(5) 0.088(3) Uani 1 1 d . . . . .
H12B H 0.414863 -0.341529 0.372409 0.106 Uiso 1 1 calc R U . . .
C14A C 0.4320(5) 0.6609(5) 0.6321(3) 0.0514(14) Uani 1 1 d . . . . .
H14 H 0.490807 0.640424 0.622069 0.062 Uiso 1 1 calc R U . . .
C13B C 0.5099(6) -0.2253(7) 0.3672(4) 0.075(2) Uani 1 1 d . . . . .
H13 H 0.541052 -0.253368 0.331803 0.090 Uiso 1 1 calc R U . . .
C15A C 0.4749(4) 0.4294(5) 0.5631(3) 0.0461(13) Uani 1 1 d . . . . .
C14B C 0.7238(4) -0.0769(5) 0.4307(3) 0.0518(14) Uani 1 1 d . . . . .
C16A C 0.4773(5) 0.4938(6) 0.5084(4) 0.0628(18) Uani 1 1 d . . . . .
H16A H 0.435602 0.548845 0.503383 0.075 Uiso 1 1 calc R U . . .
C15B C 0.7101(6) -0.0242(8) 0.4899(4) 0.074(2) Uani 1 1 d . . . . .
H15 H 0.661201 0.021652 0.495566 0.089 Uiso 1 1 calc R U . . .
C17A C 0.5412(7) 0.4762(9) 0.4617(4) 0.088(3) Uani 1 1 d . . . . .
H17A H 0.541836 0.518467 0.424451 0.106 Uiso 1 1 calc R U . . .
C16B C 0.7711(8) -0.0417(9) 0.5400(5) 0.095(3) Uani 1 1 d . U . . .
H16B H 0.762691 -0.007374 0.579752 0.114 Uiso 1 1 calc R U . . .
C18A C 0.6049(6) 0.3965(10) 0.4691(5) 0.094(3) Uani 1 1 d . . . . .
H18A H 0.649662 0.387318 0.437810 0.113 Uiso 1 1 calc R U . . .
C17B C 0.8424(7) -0.1077(9) 0.5321(5) 0.096(3) Uani 1 1 d . U . . .
H17B H 0.881462 -0.119524 0.566799 0.115 Uiso 1 1 calc R U . . .
C19A C 0.6020(6) 0.3324(8) 0.5211(5) 0.081(3) Uani 1 1 d . . . . .
H19A H 0.643947 0.277277 0.525094 0.097 Uiso 1 1 calc R U . . .
C18B C 0.8582(6) -0.1574(8) 0.4740(6) 0.094(3) Uani 1 1 d . U . . .
H18B H 0.909165 -0.199963 0.468490 0.113 Uiso 1 1 calc R U . . .
C20A C 0.5372(4) 0.3468(6) 0.5697(4) 0.0584(16) Uani 1 1 d . . . . .
H20A H 0.535719 0.301914 0.605835 0.070 Uiso 1 1 calc R U . . .
C19B C 0.7975(5) -0.1440(6) 0.4233(4) 0.068(2) Uani 1 1 d . . . . .
H19B H 0.806358 -0.180074 0.384198 0.082 Uiso 1 1 calc R U . . .
C21A C 0.4248(4) 0.3885(5) 0.6994(3) 0.0471(13) Uani 1 1 d . . . . .
H21 H 0.436568 0.312880 0.692860 0.057 Uiso 1 1 calc R U . . .
H00B H 0.375861 0.394749 0.730567 0.057 Uiso 1 1 calc R U . . .
C20B C 0.6760(4) -0.1293(5) 0.2947(3) 0.0446(12) Uani 1 1 d . . . . .
H20C H 0.626326 -0.130493 0.263959 0.053 Uiso 1 1 calc R U . . .
H20D H 0.692038 -0.202828 0.304504 0.053 Uiso 1 1 calc R U . . .
I22A I 0.54404(2) 0.46247(3) 0.73982(2) 0.04837(9) Uani 1 1 d . . . . .
I21B I 0.79147(2) -0.05029(3) 0.24956(2) 0.04883(9) Uani 1 1 d . . . . .
I23A I 0.73128(3) 0.56676(3) 0.82849(2) 0.05689(11) Uani 1 1 d . . . . .
I22B I 0.97104(3) 0.07294(4) 0.17131(3) 0.06668(13) Uani 1 1 d . . . . .

loop_
_atom_site_aniso_label
_atom_site_aniso_U_11
_atom_site_aniso_U_22
_atom_site_aniso_U_33
_atom_site_aniso_U_23
_atom_site_aniso_U_13
_atom_site_aniso_U_12
P1A 0.0368(7) 0.0376(6) 0.0361(6) 0.0010(5) 0.0014(5) 0.0009(5)
C2A 0.037(3) 0.043(3) 0.044(3) -0.002(2) -0.003(2) 0.001(2)
P1B 0.0457(7) 0.0374(6) 0.0389(7) 0.0006(5) -0.0040(5) -0.0030(6)
C3A 0.045(3) 0.060(4) 0.054(3) 0.009(3) -0.005(3) -0.004(3)
C2B 0.055(3) 0.038(3) 0.043(3) -0.007(2) 0.001(2) -0.002(2)
C4A 0.045(3) 0.067(4) 0.073(4) 0.006(3) -0.003(3) -0.009(3)
C3B 0.062(4) 0.051(3) 0.060(4) 0.003(3) -0.007(3) 0.001(3)
C5A 0.040(3) 0.059(4) 0.077(4) -0.020(3) -0.008(3) 0.000(3)
C4B 0.082(5) 0.061(4) 0.064(4) 0.004(3) -0.009(4) 0.017(4)
C6A 0.054(3) 0.075(4) 0.051(3) -0.016(3) -0.013(3) 0.009(3)
C5B 0.116(6) 0.044(3) 0.054(4) 0.004(3) -0.008(4) 0.005(4)
C7A 0.056(3) 0.060(4) 0.046(3) -0.002(3) -0.005(3) 0.002(3)
C6B 0.089(5) 0.042(3) 0.057(4) -0.002(3) 0.005(4) -0.009(3)
C8A 0.046(3) 0.035(3) 0.038(3) -0.002(2) 0.001(2) 0.005(2)
C7B 0.066(4) 0.041(3) 0.054(3) -0.006(3) -0.003(3) -0.003(3)
C9A 0.045(3) 0.056(3) 0.068(4) -0.009(3) 0.002(3) 0.003(3)
C8B 0.043(3) 0.044(3) 0.043(3) 0.003(2) -0.001(2) 0.002(2)
C11A 0.056(4) 0.069(4) 0.080(5) -0.009(4) 0.006(4) 0.021(3)
C10B 0.061(4) 0.077(5) 0.062(4) 0.010(4) 0.017(3) 0.015(4)
C9B 0.059(4) 0.057(4) 0.076(5) -0.010(3) 0.009(3) 0.002(3)
C12A 0.090(5) 0.041(3) 0.063(4) -0.005(3) -0.002(4) 0.020(3)
C11B 0.054(4) 0.070(5) 0.086(5) 0.017(4) 0.017(4) -0.001(3)
C13A 0.072(4) 0.040(3) 0.063(4) 0.000(3) 0.002(3) -0.004(3)
C12B 0.091(6) 0.082(5) 0.091(6) -0.021(5) 0.025(5) -0.038(5)
C14A 0.056(3) 0.043(3) 0.056(3) 0.000(3) 0.008(3) 0.002(3)
C13B 0.082(5) 0.078(5) 0.066(5) -0.020(4) 0.021(4) -0.029(4)
C15A 0.044(3) 0.047(3) 0.047(3) -0.006(2) 0.007(2) -0.001(2)
C14B 0.060(4) 0.051(3) 0.045(3) 0.010(3) -0.011(3) -0.016(3)
C16A 0.075(4) 0.064(4) 0.050(4) 0.004(3) 0.009(3) -0.006(4)
C15B 0.092(5) 0.085(5) 0.046(4) -0.002(4) -0.012(4) -0.035(5)
C17A 0.111(8) 0.109(7) 0.044(4) -0.007(4) 0.028(4) -0.016(6)
C16B 0.116(6) 0.104(6) 0.066(5) 0.005(4) -0.015(5) -0.058(5)
C18A 0.075(5) 0.144(9) 0.063(5) -0.052(6) 0.025(4) -0.011(6)
C17B 0.100(6) 0.105(6) 0.081(5) 0.040(5) -0.044(5) -0.045(5)
C19A 0.064(4) 0.099(6) 0.080(6) -0.037(5) 0.012(4) 0.020(4)
C18B 0.073(5) 0.099(7) 0.111(8) 0.050(6) -0.046(5) -0.034(5)
C20A 0.057(4) 0.060(4) 0.058(4) -0.009(3) 0.005(3) 0.013(3)
C19B 0.057(4) 0.067(4) 0.080(5) 0.026(4) -0.015(4) -0.012(3)
C21A 0.049(3) 0.048(3) 0.045(3) 0.010(2) -0.003(2) -0.007(2)
C20B 0.049(3) 0.043(3) 0.042(3) 0.002(2) -0.002(2) 0.002(2)
I22A 0.04533(17) 0.05356(19) 0.04621(18) 0.00005(16) -0.00484(15) 0.00174(14)
I21B 0.04974(18) 0.04911(18) 0.0476(2) 0.00404(16) 0.00447(15) 0.00538(14)
I23A 0.0650(2) 0.0549(2) 0.0508(2) -0.00160(18) -0.00579(19) -0.00607(17)
I22B 0.0587(2) 0.0643(2) 0.0770(3) 0.0179(2) 0.0151(2) 0.00095(19)

loop_
_atom_type_symbol
_atom_type_description
_atom_type_scat_dispersion_real
_atom_type_scat_dispersion_imag
_atom_type_scat_source
C C 0.0181 0.0091 'International Tables Vol C Tables 4.2.6.8 and 6.1.1.4'
H H 0.0000 0.0000 'International Tables Vol C Tables 4.2.6.8 and 6.1.1.4'
I I -0.3257 6.8362 'International Tables Vol C Tables 4.2.6.8 and 6.1.1.4'
P P 0.2955 0.4335 'International Tables Vol C Tables 4.2.6.8 and 6.1.1.4'

loop_
_geom_angle_atom_site_label_1
_geom_angle_atom_site_label_2
_geom_angle_atom_site_label_3
_geom_angle
_geom_angle_site_symmetry_1
_geom_angle_site_symmetry_3
_geom_angle_publ_flag
C15A P1A C21A 110.4(3) . . ?
C15A P1A C2A 109.0(3) . . ?
C21A P1A C2A 108.1(3) . . ?
C15A P1A C8A 110.5(3) . . ?
C21A P1A C8A 109.7(3) . . ?
C2A P1A C8A 109.1(3) . . ?
C3A C2A C7A 120.5(6) . . ?
C3A C2A P1A 120.9(5) . . ?
C7A C2A P1A 118.6(5) . . ?
C2B P1B C20B 110.0(3) . . ?
C2B P1B C14B 109.4(3) . . ?
C20B P1B C14B 110.7(3) . . ?
C2B P1B C8B 110.5(3) . . ?
C20B P1B C8B 107.9(3) . . ?
C14B P1B C8B 108.3(3) . . ?
C4A C3A C2A 118.7(6) . . ?
C4A C3A H3A 120.7 . . ?
C2A C3A H3A 120.7 . . ?
C7B C2B C3B 119.4(6) . . ?
C7B C2B P1B 119.4(5) . . ?
C3B C2B P1B 120.8(5) . . ?
C3A C4A C5A 120.7(7) . . ?
C3A C4A H4A 119.6 . . ?
C5A C4A H4A 119.6 . . ?
C4B C3B C2B 119.7(7) . . ?
C4B C3B H3B 120.1 . . ?
C2B C3B H3B 120.1 . . ?
C6A C5A C4A 120.4(6) . . ?
C6A C5A H5A 119.8 . . ?
C4A C5A H5A 119.8 . . ?
C5B C4B C3B 120.2(7) . . ?
C5B C4B H4B 119.9 . . ?
C3B C4B H4B 119.9 . . ?
C5A C6A C7A 120.2(6) . . ?
C5A C6A H00D 119.9 . . ?
C7A C6A H00D 119.9 . . ?
C4B C5B C6B 120.7(7) . . ?
C4B C5B H5B 119.6 . . ?
C6B C5B H5B 119.6 . . ?
C6A C7A C2A 119.5(6) . . ?
C6A C7A H7A 120.2 . . ?
C2A C7A H7A 120.2 . . ?
C7B C6B C5B 119.5(7) . . ?
C7B C6B H6B 120.2 . . ?
C5B C6B H6B 120.2 . . ?
C14A C8A C9A 120.2(5) . . ?
C14A C8A P1A 120.2(4) . . ?
C9A C8A P1A 119.4(5) . . ?
C6B C7B C2B 120.4(7) . . ?
C6B C7B H7B 119.8 . . ?
C2B C7B H7B 119.8 . . ?
C11A C9A C8A 119.8(6) . . ?
C11A C9A H9A 120.1 . . ?
C8A C9A H9A 120.1 . . ?
C13B C8B C9B 118.7(6) . . ?
C13B C8B P1B 120.9(5) . . ?
C9B C8B P1B 120.1(5) . . ?
C9A C11A C12A 119.5(6) . . ?
C9A C11A H11A 120.2 . . ?
C12A C11A H11A 120.2 . . ?
C11B C10B C9B 119.7(7) . . ?
C11B C10B H10B 120.2 . . ?
C9B C10B H10B 120.2 . . ?
C8B C9B C10B 120.8(7) . . ?
C8B C9B H9B 119.6 . . ?
C10B C9B H9B 119.6 . . ?
C13A C12A C11A 121.1(6) . . ?
C13A C12A H12A 119.5 . . ?
C11A C12A H12A 119.5 . . ?
C10B C11B C12B 120.9(7) . . ?
C10B C11B H11 119.6 . . ?
C12B C11B H11 119.6 . . ?
C12A C13A C14A 120.1(6) . . ?
C12A C13A H00C 120.0 . . ?
C14A C13A H00C 120.0 . . ?
C11B C12B C13B 120.0(8) . . ?
C11B C12B H12B 120.0 . . ?
C13B C12B H12B 120.0 . . ?
C8A C14A C13A 119.3(6) . . ?
C8A C14A H14 120.3 . . ?
C13A C14A H14 120.3 . . ?
C8B C13B C12B 119.8(7) . . ?
C8B C13B H13 120.1 . . ?
C12B C13B H13 120.1 . . ?
C16A C15A C20A 119.6(6) . . ?
C16A C15A P1A 121.0(5) . . ?
C20A C15A P1A 119.3(5) . . ?
C19B C14B C15B 119.7(7) . . ?
C19B C14B P1B 121.3(6) . . ?
C15B C14B P1B 118.8(6) . . ?
C17A C16A C15A 119.7(8) . . ?
C17A C16A H16A 120.2 . . ?
C15A C16A H16A 120.2 . . ?
C16B C15B C14B 118.4(10) . . ?
C16B C15B H15 120.8 . . ?
C14B C15B H15 120.8 . . ?
C16A C17A C18A 120.9(9) . . ?
C16A C17A H17A 119.5 . . ?
C18A C17A H17A 119.5 . . ?
C17B C16B C15B 121.1(11) . . ?
C17B C16B H16B 119.5 . . ?
C15B C16B H16B 119.5 . . ?
C19A C18A C17A 119.9(8) . . ?
C19A C18A H18A 120.1 . . ?
C17A C18A H18A 120.1 . . ?
C16B C17B C18B 121.2(9) . . ?
C16B C17B H17B 119.4 . . ?
C18B C17B H17B 119.4 . . ?
C18A C19A C20A 121.1(8) . . ?
C18A C19A H19A 119.5 . . ?
C20A C19A H19A 119.5 . . ?
C17B C18B C19B 119.4(11) . . ?
C17B C18B H18B 120.3 . . ?
C19B C18B H18B 120.3 . . ?
C15A C20A C19A 118.8(8) . . ?
C15A C20A H20A 120.6 . . ?
C19A C20A H20A 120.6 . . ?
C14B C19B C18B 120.1(10) . . ?
C14B C19B H19B 119.9 . . ?
C18B C19B H19B 119.9 . . ?
P1A C21A I22A 113.8(3) . . ?
P1A C21A H21 108.8 . . ?
I22A C21A H21 108.8 . . ?
P1A C21A H00B 108.8 . . ?
I22A C21A H00B 108.8 . . ?
H21 C21A H00B 107.7 . . ?
P1B C20B I21B 113.0(3) . . ?
P1B C20B H20C 109.0 . . ?
I21B C20B H20C 109.0 . . ?
P1B C20B H20D 109.0 . . ?
I21B C20B H20D 109.0 . . ?
H20C C20B H20D 107.8 . . ?

loop_
_geom_bond_atom_site_label_1
_geom_bond_atom_site_label_2
_geom_bond_distance
_geom_bond_site_symmetry_2
_geom_bond_publ_flag
P1A C15A 1.787(6) . ?
P1A C21A 1.794(6) . ?
P1A C2A 1.794(6) . ?
P1A C8A 1.798(5) . ?
C2A C3A 1.391(9) . ?
C2A C7A 1.394(9) . ?
P1B C2B 1.779(6) . ?
P1B C20B 1.792(6) . ?
P1B C14B 1.800(6) . ?
P1B C8B 1.805(6) . ?
C3A C4A 1.382(9) . ?
C3A H3A 0.9300 . ?
C2B C7B 1.391(9) . ?
C2B C3B 1.391(9) . ?
C4A C5A 1.386(10) . ?
C4A H4A 0.9300 . ?
C3B C4B 1.378(10) . ?
C3B H3B 0.9300 . ?
C5A C6A 1.366(11) . ?
C5A H5A 0.9300 . ?
C4B C5B 1.373(12) . ?
C4B H4B 0.9300 . ?
C6A C7A 1.383(10) . ?
C6A H00D 0.9300 . ?
C5B C6B 1.378(12) . ?
C5B H5B 0.9300 . ?
C7A H7A 0.9300 . ?
C6B C7B 1.376(9) . ?
C6B H6B 0.9300 . ?
C8A C14A 1.382(9) . ?
C8A C9A 1.389(8) . ?
C7B H7B 0.9300 . ?
C9A C11A 1.373(10) . ?
C9A H9A 0.9300 . ?
C8B C13B 1.375(9) . ?
C8B C9B 1.383(10) . ?
C11A C12A 1.380(11) . ?
C11A H11A 0.9300 . ?
C10B C11B 1.346(12) . ?
C10B C9B 1.385(11) . ?
C10B H10B 0.9300 . ?
C9B H9B 0.9300 . ?
C12A C13A 1.361(10) . ?
C12A H12A 0.9300 . ?
C11B C12B 1.365(12) . ?
C11B H11 0.9300 . ?
C13A C14A 1.384(9) . ?
C13A H00C 0.9300 . ?
C12B C13B 1.393(11) . ?
C12B H12B 0.9300 . ?
C14A H14 0.9300 . ?
C13B H13 0.9300 . ?
C15A C16A 1.383(10) . ?
C15A C20A 1.391(9) . ?
C14B C19B 1.384(11) . ?
C14B C15B 1.397(11) . ?
C16A C17A 1.364(11) . ?
C16A H16A 0.9300 . ?
C15B C16B 1.386(13) . ?
C15B H15 0.9300 . ?
C17A C18A 1.379(16) . ?
C17A H17A 0.9300 . ?
C16B C17B 1.350(16) . ?
C16B H16B 0.9300 . ?
C18A C19A 1.337(15) . ?
C18A H18A 0.9300 . ?
C17B C18B 1.365(16) . ?
C17B H17B 0.9300 . ?
C19A C20A 1.396(10) . ?
C19A H19A 0.9300 . ?
C18B C19B 1.385(11) . ?
C18B H18B 0.9300 . ?
C20A H20A 0.9300 . ?
C19B H19B 0.9300 . ?
C21A I22A 2.159(6) . ?
C21A H21 0.9700 . ?
C21A H00B 0.9700 . ?
C20B I21B 2.180(6) . ?
C20B H20C 0.9700 . ?
C20B H20D 0.9700 . ?
